data_7036822
loop_
_publ_author_name
'Evers-McGregor, Deirdra A'
'Bezpalko, Mark W.'
'Foxman, Bruce M.'
'Thomas, Christine M.'

_publ_section_title
;
 N-heterocyclic phosphenium and phosphido nickel complexes supported by a
 pincer ligand framework.
;
_journal_issue 5
_journal_name_full 'Dalton transactions (Cambridge, England : 2003)'
_journal_page_first 1918
_journal_page_last 1929
_journal_paper_doi 10.1039/c5dt03549j
_journal_volume 45
_journal_year 2016
_chemical_formula_moiety 'C38.00 H32 F6 N2 Ni1 P4'
_chemical_formula_sum 'C38 H32 F6 N2 Ni P4'
_chemical_formula_weight 813.28
_chemical_properties_physical 'Air-sensitive, Moisture-sensitive, Oxygen-sensitive'
_space_group_IT_number 15
_symmetry_cell_setting monoclinic
_symmetry_space_group_name_Hall '-C 2yc'
_symmetry_space_group_name_H-M 'C 1 2/c 1'
_atom_sites_solution_hydrogens difmap
_atom_sites_solution_primary other
_audit_creation_date 2014-07-28
_audit_creation_method CRYSTALS_ver_14.52
_audit_update_record
;
2015-08-26 deposited with the CCDC.
2015-10-06 downloaded from the CCDC.
;
_cell_angle_alpha 90
_cell_angle_beta 121.5730(11)
_cell_angle_gamma 90
_cell_formula_units_Z 8
_cell_length_a 26.0844(7)
_cell_length_b 13.0789(4)
_cell_length_c 23.9074(7)
_cell_measurement_reflns_used 9906
_cell_measurement_temperature 120
_cell_measurement_theta_max 30
_cell_measurement_theta_min 2
_cell_volume 6948.8(4)
_computing_cell_refinement 'Apex2 (Bruker AXS, 2006)'
_computing_data_collection 'Apex2 (Bruker AXS, 2006)'
_computing_data_reduction 'Apex2 (Bruker AXS, 2006)'
_computing_molecular_graphics 'CAMERON (Watkin et al., 1996)'
_computing_publication_material 'CRYSTALS (Betteridge et al., 2003)'
_computing_structure_refinement 'CRYSTALS (Betteridge et al., 2003)'
_computing_structure_solution 'USER DEFINED STRUCTURE SOLUTION'
_diffrn_ambient_temperature 120
_diffrn_measured_fraction_theta_full 0.996
_diffrn_measured_fraction_theta_max 0.996
_diffrn_measurement_device Area
_diffrn_measurement_device_type 'Bruker Kappa Apex2'
_diffrn_measurement_method '\f & \w scans'
_diffrn_radiation_monochromator graphite
_diffrn_radiation_type 'Mo K\a'
_diffrn_radiation_wavelength 0.71073
_diffrn_reflns_av_R_equivalents 0.032
_diffrn_reflns_limit_h_max 35
_diffrn_reflns_limit_h_min -36
_diffrn_reflns_limit_k_max 18
_diffrn_reflns_limit_k_min -18
_diffrn_reflns_limit_l_max 33
_diffrn_reflns_limit_l_min -33
_diffrn_reflns_number 41299
_diffrn_reflns_theta_full 30.042
_diffrn_reflns_theta_max 30.042
_diffrn_reflns_theta_min 1.833
_diffrn_standards_number 0
_exptl_absorpt_coefficient_mu 0.808
_exptl_absorpt_correction_T_max 0.89
_exptl_absorpt_correction_T_min 0.85
_exptl_absorpt_correction_type numerical
_exptl_absorpt_process_details
; 
 Analytical Absorption (De Meulenaer & Tompa, 1965) 
;
_exptl_crystal_colour red
_exptl_crystal_density_diffrn 1.555
_exptl_crystal_density_method 'not measured'
_exptl_crystal_description prism
_exptl_crystal_F_000 3328
_exptl_crystal_recrystallization_method 'Re-crystallisation from solvent: pentane, CH2Cl2'
_exptl_crystal_size_max 0.210
_exptl_crystal_size_mid 0.200
_exptl_crystal_size_min 0.150
_refine_diff_density_max 0.89
_refine_diff_density_min -0.93
_refine_ls_extinction_method None
_refine_ls_goodness_of_fit_ref 0.9862
_refine_ls_hydrogen_treatment constr
_refine_ls_matrix_type full
_refine_ls_number_parameters 508
_refine_ls_number_reflns 10137
_refine_ls_number_restraints 22
_refine_ls_R_factor_all 0.0520
_refine_ls_R_factor_gt 0.0420
_refine_ls_shift/su_max 0.0080867
_refine_ls_shift/su_mean 0.0002723
_refine_ls_structure_factor_coef Fsqd
_refine_ls_weighting_details
;
 Method= Modified Sheldrick 
 w=1/[\s^2^(F^2^) + ( 0.07P)^2^ +14.26P] 
 ,where P=(max(Fo^2^,0) + 2Fc^2^)/3 
;
_refine_ls_weighting_scheme calc
_refine_ls_wR_factor_all 0.1228
_refine_ls_wR_factor_gt 0.1089
_refine_ls_wR_factor_ref 0.1228
_reflns_limit_h_max 31
_reflns_limit_h_min -36
_reflns_limit_k_max 18
_reflns_limit_k_min 0
_reflns_limit_l_max 33
_reflns_limit_l_min 0
_reflns_number_gt 8321
_reflns_number_total 10137
_reflns_threshold_expression I>2.0\s(I)
_oxford_diffrn_Wilson_B_factor 0.00
_oxford_diffrn_Wilson_scale 0.00
_oxford_refine_ls_r_factor_ref 0.0520
_oxford_refine_ls_scale 0.048097(6)
_oxford_reflns_number_all 10137
_oxford_reflns_threshold_expression_ref I>-10.0\s(I)
_oxford_structure_analysis_title '4dem_50_0m in C2/c'
_cod_data_source_file c5dt03549j3.cif
_cod_data_source_block 12
_cod_depositor_comments
;
The following automatic conversions were performed:

'_atom_sites_solution_primary' value 'Other' changed to 'other'
according to
/usr/data/users/saulius/crontab/automatic-downloads/rss-feeds/RSC/lib/dictionaries/cif_core.dic
dictionary named 'cif_core.dic' version 2.4.2 from 2011-04-26.

Automatic conversion script
Id: cif_fix_values 3271 2015-04-21 07:52:19Z andrius 

 Adding full bibliography for 7036819--7036822.cif.
;
_cod_original_cell_volume 6948.8(2)
_cod_original_sg_symbol_H-M 'C 1 2/c 1 '
_cod_original_formula_sum 'C38.00 H32 F6 N2 Ni1 P4'
_cod_database_code 7036822

loop_
_symmetry_equiv_pos_as_xyz
x,y,z
-x,-y,-z
x+1/2,y+1/2,z
-x+1/2,-y+1/2,-z
-x,y,-z+1/2
x,-y,z+1/2
-x+1/2,y+1/2,-z+1/2
x+1/2,-y+1/2,z+1/2

loop_
_atom_site_label
_atom_site_type_symbol
_atom_site_fract_x
_atom_site_fract_y
_atom_site_fract_z
_atom_site_U_iso_or_equiv
_atom_site_occupancy
_atom_site_adp_type
_atom_site_refinement_flags_posn
_atom_site_refinement_flags_adp
_atom_site_refinement_flags_occupancy
_atom_site_disorder_assembly
_atom_site_disorder_group
Ni1 Ni 0.5000 0.78641(3) 0.7500 0.0199 1.0000 Uani S TU . . .
Ni2 Ni 0.5000 0.59292(3) 0.7500 0.0163 1.0000 Uani S T . . .
P1 P 0.56956(10) 0.88087(13) 0.83164(9) 0.0167(3) 0.474(9) Uiso . U P 1 1
P2 P 0.57384(2) 0.67634(4) 0.76953(2) 0.0179 1.0000 Uani . . . . .
P3 P 0.49669(2) 0.51827(4) 0.66652(2) 0.0200 1.0000 Uani . . . . .
P4 P 0.69705(3) 0.94041(5) 0.60862(3) 0.0367 1.0000 Uani . . . . .
P11 P 0.57618(12) 0.88298(14) 0.82867(9) 0.0167(3) 0.463(9) Uiso . U P 1 2
P12 P 0.6037(5) 0.8973(6) 0.8379(4) 0.0182(3) 0.0626(16) Uiso D U P 1 3
F1 F 0.76608(7) 0.96383(13) 0.66080(9) 0.0526 1.0000 Uani . . . . .
F2 F 0.71516(8) 0.82870(13) 0.59786(9) 0.0502 1.0000 Uani . . . . .
F3 F 0.68865(11) 0.89603(15) 0.66588(10) 0.0652 1.0000 Uani . . . . .
F4 F 0.67906(8) 1.05184(14) 0.61994(10) 0.0551 1.0000 Uani . . . . .
F5 F 0.70584(7) 0.98417(14) 0.55228(8) 0.0504 1.0000 Uani . . . . .
F6 F 0.62813(7) 0.91674(17) 0.55625(10) 0.0621 1.0000 Uani . . . . .
N1 N 0.64182(7) 0.69713(14) 0.83317(8) 0.0241 1.0000 Uani . . . . .
N2 N 0.59716(7) 0.67953(13) 0.71655(8) 0.0204 1.0000 Uani . . . . .
C1 C 0.43168(9) 0.44102(16) 0.60994(10) 0.0257 1.0000 Uani . . . . .
C2 C 0.43141(11) 0.3810(2) 0.56168(13) 0.0404 1.0000 Uani . . . . .
C3 C 0.38362(12) 0.3153(2) 0.52377(15) 0.0480 1.0000 Uani . . . . .
C4 C 0.33673(11) 0.3080(2) 0.53484(14) 0.0441 1.0000 Uani . . . . .
C5 C 0.33581(11) 0.3682(2) 0.58114(14) 0.0398 1.0000 Uani . . . . .
C6 C 0.38319(9) 0.43582(18) 0.61873(11) 0.0297 1.0000 Uani . . . . .
C7 C 0.55999(9) 0.43302(16) 0.68669(11) 0.0276 1.0000 Uani . . . . .
C8 C 0.59255(11) 0.4389(2) 0.65544(13) 0.0374 1.0000 Uani . . . . .
C9 C 0.64051(12) 0.3720(2) 0.67359(15) 0.0467 1.0000 Uani . . . . .
C10 C 0.65587(12) 0.2998(2) 0.72144(16) 0.0503 1.0000 Uani . . . . .
C11 C 0.62323(13) 0.2922(2) 0.75179(16) 0.0468 1.0000 Uani . . . . .
C12 C 0.57562(11) 0.35893(18) 0.73474(13) 0.0354 1.0000 Uani . . . . .
C13 C 0.50612(9) 0.61400(16) 0.61742(9) 0.0217 1.0000 Uani . . . . .
C14 C 0.46569(10) 0.62250(18) 0.54994(10) 0.0286 1.0000 Uani . . . . .
C15 C 0.47613(11) 0.6892(2) 0.51199(11) 0.0368 1.0000 Uani . . . . .
C16 C 0.52870(12) 0.7466(2) 0.54100(11) 0.0421 1.0000 Uani . . . . .
C17 C 0.56918(10) 0.7411(2) 0.60833(10) 0.0344 1.0000 Uani . . . . .
C18 C 0.55742(9) 0.67813(16) 0.64720(9) 0.0235 1.0000 Uani . . . . .
C19 C 0.66145(10) 0.7033(2) 0.74620(11) 0.0403 1.0000 Uani . . . . .
C20 C 0.69046(9) 0.70478(19) 0.82000(10) 0.0290 1.0000 Uani . . . . .
C21 C 0.62050(9) 0.80258(15) 0.90296(9) 0.0225 1.0000 Uani . . . . .
C22 C 0.65028(8) 0.71810(15) 0.89603(9) 0.0215 1.0000 Uani . . . . .
C23 C 0.68793(9) 0.65650(17) 0.94945(10) 0.0257 1.0000 Uani . . . . .
C24 C 0.69631(9) 0.67800(17) 1.01039(10) 0.0285 1.0000 Uani . . . . .
C25 C 0.66822(10) 0.76207(18) 1.01801(10) 0.0289 1.0000 Uani . . . . .
C26 C 0.63090(10) 0.82425(16) 0.96524(10) 0.0265 1.0000 Uani . . . . .
C27 C 0.63018(11) 0.95530(17) 0.82653(11) 0.0280 0.9374 Uani . . . 1 4
C28 C 0.63002(13) 0.9654(2) 0.76899(13) 0.0364 0.9374 Uani . . . 1 4
C29 C 0.67544(15) 1.0217(3) 0.76845(16) 0.0482 0.9374 Uani . . . 1 4
C30 C 0.71983(15) 1.0677(3) 0.82497(19) 0.0528 0.9374 Uani . . . 1 4
C31 C 0.71945(15) 1.0590(3) 0.88245(16) 0.0544 0.9374 Uani . . . 1 4
C32 C 0.67513(14) 1.0033(2) 0.88361(14) 0.0400 0.9374 Uani . . . 1 4
C33 C 0.5412(3) 0.9821(5) 0.8521(3) 0.0205(12) 0.463(9) Uiso . . P 1 2
C34 C 0.5449(3) 1.0836(5) 0.8386(3) 0.0310(15) 0.463(9) Uiso . . P 1 2
C35 C 0.5142(3) 1.1552(5) 0.8516(3) 0.0353(15) 0.463(9) Uiso . . P 1 2
C36 C 0.4807(3) 1.1280(5) 0.8784(3) 0.0320(13) 0.463(9) Uiso . . P 1 2
C37 C 0.4776(3) 1.0278(6) 0.8944(3) 0.0341(13) 0.463(9) Uiso . . P 1 2
C38 C 0.5084(3) 0.9557(6) 0.8793(3) 0.0306(13) 0.463(9) Uiso . . P 1 2
C271 C 0.6611(17) 0.973(2) 0.8481(18) 0.016(3) 0.0626(16) Uiso . U P 1 3
C281 C 0.6654(19) 0.980(3) 0.785(2) 0.030(7) 0.0626(16) Uiso . . P 1 3
C291 C 0.7160(15) 1.036(2) 0.8004(16) 0.015(6) 0.0626(16) Uiso . . P 1 3
C301 C 0.7573(17) 1.092(3) 0.8547(18) 0.030(7) 0.0626(16) Uiso . . P 1 3
C311 C 0.748(2) 1.087(4) 0.908(3) 0.044(10) 0.0626(16) Uiso . . P 1 3
C321 C 0.700(2) 1.033(3) 0.8983(19) 0.026(7) 0.0626(16) Uiso . . P 1 3
C331 C 0.5333(2) 0.9674(4) 0.8593(2) 0.0174(11) 0.474(9) Uiso . . P 1 1
C332 C 0.5521(13) 0.976(2) 0.8525(17) 0.0181(6) 0.0626(16) Uiso D U P 1 3
C341 C 0.5297(3) 1.0729(4) 0.8453(3) 0.0276(12) 0.474(9) Uiso . . P 1 1
C342 C 0.5361(15) 1.073(2) 0.8249(16) 0.0181(8) 0.0626(16) Uiso D U P 1 3
C351 C 0.4963(3) 1.1365(4) 0.8622(3) 0.0319(13) 0.474(9) Uiso . . P 1 1
C352 C 0.499(2) 1.136(2) 0.837(2) 0.038(7) 0.0626(16) Uiso D U P 1 3
C361 C 0.4675(2) 1.0952(4) 0.8900(3) 0.0312(13) 0.474(9) Uiso . . P 1 1
C362 C 0.4726(19) 1.096(3) 0.870(2) 0.038(7) 0.0626(16) Uiso D U P 1 3
C371 C 0.4709(2) 0.9911(4) 0.9042(3) 0.0291(12) 0.474(9) Uiso . . P 1 1
C372 C 0.4849(18) 0.995(3) 0.893(2) 0.038(7) 0.0626(16) Uiso D U P 1 3
C381 C 0.5043(2) 0.9289(4) 0.8885(2) 0.0206(10) 0.474(9) Uiso . . P 1 1
C382 C 0.5239(17) 0.934(2) 0.883(2) 0.038(11) 0.0626(16) Uiso D . P 1 3
H21 H 0.4637 0.3830 0.5552 0.0484 1.0000 Uiso R . . . .
H31 H 0.3843 0.2757 0.4916 0.0569 1.0000 Uiso R . . . .
H41 H 0.3074 0.2620 0.5120 0.0534 1.0000 Uiso R . . . .
H51 H 0.3035 0.3639 0.5877 0.0481 1.0000 Uiso R . . . .
H61 H 0.3818 0.4780 0.6491 0.0354 1.0000 Uiso R . . . .
H81 H 0.5829 0.4869 0.6226 0.0449 1.0000 Uiso R . . . .
H91 H 0.6625 0.3772 0.6531 0.0559 1.0000 Uiso R . . . .
H101 H 0.6877 0.2560 0.7319 0.0598 1.0000 Uiso R . . . .
H111 H 0.6327 0.2426 0.7847 0.0560 1.0000 Uiso R . . . .
H121 H 0.5542 0.3536 0.7563 0.0425 1.0000 Uiso R . . . .
H141 H 0.4311 0.5821 0.5298 0.0343 1.0000 Uiso R . . . .
H151 H 0.4478 0.6951 0.4672 0.0434 1.0000 Uiso R . . . .
H161 H 0.5367 0.7907 0.5151 0.0509 1.0000 Uiso R . . . .
H171 H 0.6035 0.7818 0.6271 0.0407 1.0000 Uiso R . . . .
H191 H 0.6662 0.7699 0.7317 0.0495 1.0000 Uiso R . . . .
H192 H 0.6799 0.6543 0.7340 0.0486 1.0000 Uiso R . . . .
H201 H 0.7110 0.7697 0.8369 0.0353 1.0000 Uiso R . . . .
H202 H 0.7180 0.6507 0.8393 0.0368 1.0000 Uiso R . . . .
H231 H 0.7068 0.6031 0.9442 0.0303 1.0000 Uiso R . . . .
H241 H 0.7206 0.6366 1.0459 0.0341 1.0000 Uiso R . . . .
H251 H 0.6746 0.7784 1.0587 0.0356 1.0000 Uiso R . . . .
H261 H 0.6130 0.8810 0.9709 0.0324 1.0000 Uiso R . . . .
H281 H 0.5998 0.9338 0.7311 0.0438 0.9374 Uiso R . . 1 4
H291 H 0.6741 1.0277 0.7290 0.0584 0.9374 Uiso R . . 1 4
H301 H 0.7503 1.1040 0.8247 0.0627 0.9374 Uiso R . . 1 4
H311 H 0.7495 1.0919 0.9209 0.0647 0.9374 Uiso R . . 1 4
H321 H 0.6747 0.9982 0.9224 0.0477 0.9374 Uiso R . . 1 4
H341 H 0.5676 1.1020 0.8216 0.0365 0.463(9) Uiso R . P 1 2
H351 H 0.5164 1.2231 0.8422 0.0424 0.463(9) Uiso R . P 1 2
H361 H 0.4598 1.1784 0.8865 0.0385 0.463(9) Uiso R . P 1 2
H371 H 0.4561 1.0078 0.9137 0.0414 0.463(9) Uiso R . P 1 2
H381 H 0.5060 0.8873 0.8884 0.0365 0.463(9) Uiso R . P 1 2
H2811 H 0.6381 0.9526 0.7446 0.0361 0.0626(16) Uiso R . P 1 3
H2911 H 0.7246 1.0346 0.7673 0.0180 0.0626(16) Uiso R . P 1 3
H3011 H 0.7884 1.1288 0.8562 0.0360 0.0626(16) Uiso R . P 1 3
H3111 H 0.7734 1.1199 0.9471 0.0520 0.0626(16) Uiso R . P 1 3
H3211 H 0.6927 1.0377 0.9322 0.0311 0.0626(16) Uiso R . P 1 3
H3411 H 0.5502 1.0988 0.8257 0.0328 0.474(9) Uiso R . P 1 1
H3421 H 0.5500 1.0966 0.7985 0.0220 0.0626(16) Uiso R . P 1 3
H3511 H 0.4936 1.2071 0.8545 0.0381 0.474(9) Uiso R . P 1 1
H3521 H 0.4916 1.2034 0.8228 0.0450 0.0626(16) Uiso R . P 1 3
H3611 H 0.4443 1.1379 0.9004 0.0380 0.474(9) Uiso R . P 1 1
H3621 H 0.4467 1.1366 0.8765 0.0450 0.0626(16) Uiso R . P 1 3
H3711 H 0.4511 0.9639 0.9235 0.0347 0.474(9) Uiso R . P 1 1
H3721 H 0.4676 0.9688 0.9158 0.0449 0.0626(16) Uiso R . P 1 3
H3811 H 0.5074 0.8596 0.8980 0.0246 0.474(9) Uiso R . P 1 1
H3821 H 0.5307 0.8664 0.8970 0.0460 0.0626(16) Uiso R . P 1 3

loop_
_atom_site_aniso_label
_atom_site_aniso_U_11
_atom_site_aniso_U_22
_atom_site_aniso_U_33
_atom_site_aniso_U_23
_atom_site_aniso_U_13
_atom_site_aniso_U_12
Ni1 0.01917(16) 0.02017(17) 0.01588(15) 0.0000 0.00611(13) 0.0000
Ni2 0.01607(15) 0.01843(16) 0.01458(15) 0.0000 0.00805(12) 0.0000
P2 0.0170(2) 0.0224(2) 0.01320(19) -0.00378(16) 0.00719(17) -0.00368(16)
P3 0.0180(2) 0.0214(2) 0.0192(2) -0.00694(17) 0.00865(18) -0.00370(17)
P4 0.0314(3) 0.0395(3) 0.0355(3) 0.0065(3) 0.0150(3) -0.0111(2)
F1 0.0373(8) 0.0461(9) 0.0471(9) 0.0024(7) 0.0031(7) -0.0110(7)
F2 0.0501(10) 0.0414(9) 0.0492(9) -0.0014(7) 0.0192(8) -0.0117(7)
F3 0.0935(15) 0.0616(12) 0.0564(11) 0.0034(9) 0.0502(11) -0.0266(11)
F4 0.0564(10) 0.0474(10) 0.0747(12) 0.0064(9) 0.0434(10) -0.0015(8)
F5 0.0426(8) 0.0651(11) 0.0494(9) 0.0234(8) 0.0281(8) 0.0042(8)
F6 0.0296(8) 0.0840(14) 0.0611(11) 0.0000(10) 0.0157(8) -0.0179(8)
N1 0.0159(7) 0.0370(9) 0.0150(7) -0.0063(6) 0.0051(6) -0.0041(6)
N2 0.0174(7) 0.0293(8) 0.0149(7) -0.0049(6) 0.0088(6) -0.0057(6)
C1 0.0208(9) 0.0244(9) 0.0257(9) -0.0064(8) 0.0080(7) -0.0052(7)
C2 0.0284(11) 0.0456(14) 0.0438(14) -0.0255(11) 0.0165(10) -0.0137(10)
C3 0.0333(13) 0.0501(16) 0.0491(15) -0.0290(13) 0.0137(12) -0.0145(11)
C4 0.0261(11) 0.0435(14) 0.0466(15) -0.0149(11) 0.0079(11) -0.0161(10)
C5 0.0239(10) 0.0438(14) 0.0461(14) -0.0047(11) 0.0144(10) -0.0112(10)
C6 0.0227(9) 0.0315(11) 0.0307(10) -0.0030(8) 0.0111(8) -0.0041(8)
C7 0.0203(9) 0.0257(10) 0.0303(10) -0.0147(8) 0.0087(8) -0.0029(7)
C8 0.0293(11) 0.0433(13) 0.0392(12) -0.0135(11) 0.0177(10) 0.0001(10)
C9 0.0296(11) 0.0560(17) 0.0534(16) -0.0217(14) 0.0209(12) 0.0025(11)
C10 0.0306(12) 0.0455(15) 0.0592(18) -0.0177(13) 0.0127(12) 0.0099(11)
C11 0.0411(14) 0.0334(13) 0.0521(16) -0.0064(11) 0.0148(12) 0.0100(11)
C12 0.0334(11) 0.0266(11) 0.0410(13) -0.0079(9) 0.0159(10) 0.0045(9)
C13 0.0210(8) 0.0285(9) 0.0172(8) -0.0072(7) 0.0112(7) -0.0043(7)
C14 0.0245(9) 0.0411(12) 0.0177(9) -0.0085(8) 0.0093(8) -0.0055(8)
C15 0.0325(11) 0.0610(16) 0.0153(9) -0.0049(9) 0.0114(8) -0.0088(11)
C16 0.0402(13) 0.0703(18) 0.0209(10) 0.0000(11) 0.0194(10) -0.0152(13)
C17 0.0296(10) 0.0544(15) 0.0206(9) -0.0033(9) 0.0142(8) -0.0149(10)
C18 0.0219(9) 0.0342(10) 0.0156(8) -0.0067(7) 0.0107(7) -0.0050(7)
C19 0.0201(10) 0.0777(19) 0.0241(10) -0.0121(11) 0.0123(9) -0.0167(11)
C20 0.0182(9) 0.0416(12) 0.0239(9) -0.0026(8) 0.0088(8) 0.0008(8)
C21 0.0260(9) 0.0210(9) 0.0143(8) -0.0015(6) 0.0062(7) -0.0016(7)
C22 0.0193(8) 0.0250(9) 0.0149(8) -0.0030(7) 0.0052(7) -0.0036(7)
C23 0.0192(8) 0.0279(10) 0.0212(9) -0.0011(7) 0.0044(7) 0.0012(7)
C24 0.0222(9) 0.0345(11) 0.0171(8) 0.0035(8) 0.0022(7) -0.0032(8)
C25 0.0280(10) 0.0380(12) 0.0147(8) -0.0035(8) 0.0071(7) -0.0068(9)
C26 0.0301(10) 0.0275(10) 0.0178(8) -0.0054(7) 0.0097(8) -0.0024(8)
C27 0.0266(11) 0.0236(10) 0.0215(10) 0.0033(8) 0.0040(9) -0.0035(9)
C28 0.0378(14) 0.0366(13) 0.0277(11) 0.0021(10) 0.0121(11) -0.0069(11)
C29 0.0517(18) 0.0495(17) 0.0450(16) 0.0095(14) 0.0263(15) -0.0090(14)
C30 0.0403(17) 0.0485(19) 0.055(2) 0.0159(17) 0.0149(16) -0.0130(14)
C31 0.0396(15) 0.0534(19) 0.0380(15) 0.0134(14) -0.0020(13) -0.0229(14)
C32 0.0379(14) 0.0374(14) 0.0252(12) 0.0062(11) 0.0029(11) -0.0141(12)

loop_
_atom_type_symbol
_atom_type_scat_dispersion_real
_atom_type_scat_dispersion_imag
_atom_type_scat_Cromer_Mann_a1
_atom_type_scat_Cromer_Mann_b1
_atom_type_scat_Cromer_Mann_a2
_atom_type_scat_Cromer_Mann_b2
_atom_type_scat_Cromer_Mann_a3
_atom_type_scat_Cromer_Mann_b3
_atom_type_scat_Cromer_Mann_a4
_atom_type_scat_Cromer_Mann_b4
_atom_type_scat_Cromer_Mann_c
_atom_type_scat_source
C 0.0033 0.0016 2.3100 20.8439 1.0200 10.2075 1.5886 0.5687 0.8650 51.6512 0.2156 'International Tables Vol C 4.2.6.8 and 6.1.1.4'
H 0.0000 0.0000 0.4930 10.5109 0.3229 26.1257 0.1402 3.1424 0.0408 57.7998 0.0030 'International Tables Vol C 4.2.6.8 and 6.1.1.4'
N 0.0061 0.0033 12.2126 0.0057 3.1322 9.8933 2.0125 28.9975 1.1663 0.5826 -11.5290 'International Tables Vol C 4.2.6.8 and 6.1.1.4'
F 0.0171 0.0103 3.5392 10.2825 2.6412 4.2944 1.5170 0.2615 1.0243 26.1476 0.2776 'International Tables Vol C 4.2.6.8 and 6.1.1.4'
P 0.1023 0.0942 6.4345 1.9067 4.1791 27.1570 1.7800 0.5260 1.4908 68.1645 1.1149 'International Tables Vol C 4.2.6.8 and 6.1.1.4'
Ni 0.3393 1.1124 12.8376 3.8785 7.2920 0.2565 4.4438 12.1763 2.3800 66.3421 1.0341 'International Tables Vol C 4.2.6.8 and 6.1.1.4'

loop_
_geom_angle_atom_site_label_1
_geom_angle_site_symmetry_1
_geom_angle_atom_site_label_2
_geom_angle_atom_site_label_3
_geom_angle_site_symmetry_3
_geom_angle
_geom_angle_publ_flag
P2 5_656 Ni1 P1 5_656 87.52(5) yes
P2 5_656 Ni1 Ni2 . 50.203(14) yes
P1 5_656 Ni1 Ni2 . 123.85(4) yes
P2 5_656 Ni1 P1 . 139.14(7) yes
P1 5_656 Ni1 P1 . 112.30(9) yes
Ni2 . Ni1 P1 . 123.85(4) yes
P2 5_656 Ni1 P2 . 100.41(3) yes
P1 5_656 Ni1 P2 . 139.14(7) yes
Ni2 . Ni1 P2 . 50.203(14) yes
P1 . Ni1 P2 . 87.52(5) yes
P11 5_656 Ni1 P2 5_656 84.33(6) yes
P11 5_656 Ni1 Ni2 . 123.75(4) yes
P2 5_656 Ni1 Ni2 . 50.203(14) yes
P11 5_656 Ni1 P2 . 144.10(7) yes
P2 5_656 Ni1 P2 . 100.41(3) yes
Ni2 . Ni1 P2 . 50.203(14) yes
P11 5_656 Ni1 P11 . 112.50(9) yes
P2 5_656 Ni1 P11 . 144.10(7) yes
Ni2 . Ni1 P11 . 123.75(4) yes
P2 . Ni1 P11 . 84.33(6) yes
P12 5_656 Ni1 P2 5_656 77.92(17) yes
P12 5_656 Ni1 Ni2 . 121.11(16) yes
P2 5_656 Ni1 Ni2 . 50.203(14) yes
P12 5_656 Ni1 P2 . 150.53(17) yes
P2 5_656 Ni1 P2 . 100.41(3) yes
Ni2 . Ni1 P2 . 50.203(14) yes
P12 5_656 Ni1 P12 . 117.8(3) yes
P2 5_656 Ni1 P12 . 150.53(17) yes
Ni2 . Ni1 P12 . 121.11(16) yes
P2 . Ni1 P12 . 77.92(17) yes
P3 5_656 Ni2 Ni1 . 116.570(16) yes
P3 5_656 Ni2 P2 5_656 91.664(18) yes
Ni1 . Ni2 P2 5_656 57.731(16) yes
P3 5_656 Ni2 P2 . 116.653(18) yes
Ni1 . Ni2 P2 . 57.731(16) yes
P2 5_656 Ni2 P2 . 115.46(3) yes
P3 5_656 Ni2 P3 . 126.86(3) yes
Ni1 . Ni2 P3 . 116.570(16) yes
P2 5_656 Ni2 P3 . 116.653(18) yes
P2 . Ni2 P3 . 91.664(18) yes
Ni1 . P1 C21 . 111.63(10) yes
Ni1 . P1 C331 . 109.08(17) yes
C21 . P1 C331 . 105.86(19) yes
Ni1 . P2 Ni2 . 72.066(18) yes
Ni1 . P2 N1 . 118.51(7) yes
Ni2 . P2 N1 . 136.88(7) yes
Ni1 . P2 N2 . 116.07(6) yes
Ni2 . P2 N2 . 120.97(6) yes
N1 . P2 N2 . 93.04(8) yes
Ni2 . P3 C1 . 120.16(7) yes
Ni2 . P3 C7 . 115.60(7) yes
C1 . P3 C7 . 102.57(9) yes
Ni2 . P3 C13 . 109.16(6) yes
C1 . P3 C13 . 106.87(9) yes
C7 . P3 C13 . 100.42(10) yes
F1 . P4 F2 . 89.63(10) yes
F1 . P4 F3 . 90.27(11) yes
F2 . P4 F3 . 89.46(11) yes
F1 . P4 F4 . 90.22(10) yes
F2 . P4 F4 . 179.56(11) yes
F3 . P4 F4 . 90.13(11) yes
F1 . P4 F5 . 89.36(10) yes
F2 . P4 F5 . 90.38(10) yes
F3 . P4 F5 . 179.60(11) yes
F4 . P4 F5 . 90.03(10) yes
F1 . P4 F6 . 179.73(12) yes
F2 . P4 F6 . 90.16(11) yes
F3 . P4 F6 . 89.90(11) yes
F4 . P4 F6 . 89.99(11) yes
F5 . P4 F6 . 90.46(10) yes
Ni1 . P11 C21 . 108.27(11) yes
Ni1 . P11 C33 . 106.6(2) yes
C21 . P11 C33 . 105.6(2) yes
Ni1 . P12 C21 . 89.7(4) yes
Ni1 . P12 C271 . 146.8(13) yes
C21 . P12 C271 . 117.7(12) yes
Ni1 . P12 C332 . 85.2(12) yes
C21 . P12 C332 . 95.0(10) yes
C271 . P12 C332 . 108.9(15) yes
P2 . N1 C20 . 116.66(13) yes
P2 . N1 C22 . 120.21(14) yes
C20 . N1 C22 . 122.73(16) yes
P2 . N2 C18 . 123.47(13) yes
P2 . N2 C19 . 114.58(13) yes
C18 . N2 C19 . 121.02(16) yes
P3 . C1 C2 . 121.77(17) yes
P3 . C1 C6 . 118.82(16) yes
C2 . C1 C6 . 119.20(19) yes
C1 . C2 C3 . 120.2(2) yes
C1 . C2 H21 . 120.5 no
C3 . C2 H21 . 119.3 no
C2 . C3 C4 . 119.9(3) yes
C2 . C3 H31 . 118.9 no
C4 . C3 H31 . 121.2 no
C3 . C4 C5 . 120.4(2) yes
C3 . C4 H41 . 119.2 no
C5 . C4 H41 . 120.4 no
C4 . C5 C6 . 120.0(2) yes
C4 . C5 H51 . 119.9 no
C6 . C5 H51 . 120.1 no
C5 . C6 C1 . 120.2(2) yes
C5 . C6 H61 . 119.7 no
C1 . C6 H61 . 120.1 no
P3 . C7 C8 . 122.80(19) yes
P3 . C7 C12 . 118.34(17) yes
C8 . C7 C12 . 118.9(2) yes
C7 . C8 C9 . 119.7(3) yes
C7 . C8 H81 . 121.1 no
C9 . C8 H81 . 119.2 no
C8 . C9 C10 . 120.9(3) yes
C8 . C9 H91 . 119.3 no
C10 . C9 H91 . 119.8 no
C9 . C10 C11 . 119.8(2) yes
C9 . C10 H101 . 118.5 no
C11 . C10 H101 . 121.7 no
C10 . C11 C12 . 120.1(3) yes
C10 . C11 H111 . 121.5 no
C12 . C11 H111 . 118.4 no
C11 . C12 C7 . 120.6(3) yes
C11 . C12 H121 . 119.2 no
C7 . C12 H121 . 120.2 no
P3 . C13 C14 . 121.70(15) yes
P3 . C13 C18 . 119.67(14) yes
C14 . C13 C18 . 118.53(19) yes
C13 . C14 C15 . 121.3(2) yes
C13 . C14 H141 . 119.5 no
C15 . C14 H141 . 119.2 no
C14 . C15 C16 . 119.7(2) yes
C14 . C15 H151 . 119.6 no
C16 . C15 H151 . 120.7 no
C15 . C16 C17 . 120.2(2) yes
C15 . C16 H161 . 120.1 no
C17 . C16 H161 . 119.6 no
C16 . C17 C18 . 120.3(2) yes
C16 . C17 H171 . 119.0 no
C18 . C17 H171 . 120.7 no
N2 . C18 C13 . 120.93(18) yes
N2 . C18 C17 . 119.33(18) yes
C13 . C18 C17 . 119.74(18) yes
N2 . C19 C20 . 108.21(17) yes
N2 . C19 H191 . 110.2 no
C20 . C19 H191 . 109.0 no
N2 . C19 H192 . 110.4 no
C20 . C19 H192 . 110.4 no
H191 . C19 H192 . 108.7 no
C19 . C20 N1 . 106.85(16) yes
C19 . C20 H201 . 109.0 no
N1 . C20 H201 . 108.8 no
C19 . C20 H202 . 110.5 no
N1 . C20 H202 . 111.7 no
H201 . C20 H202 . 109.9 no
P1 . C21 C22 . 120.34(15) yes
P1 . C21 C26 . 121.41(17) yes
C22 . C21 C26 . 118.25(18) yes
P11 . C21 C22 . 115.91(15) yes
P11 . C21 C26 . 125.56(17) yes
C22 . C21 C26 . 118.25(18) yes
P12 . C21 C22 . 109.2(3) yes
P12 . C21 C26 . 126.0(3) yes
C22 . C21 C26 . 118.25(18) yes
N1 . C22 C21 . 118.93(17) yes
N1 . C22 C23 . 120.12(19) yes
C21 . C22 C23 . 120.95(18) yes
C22 . C23 C24 . 119.7(2) yes
C22 . C23 H231 . 119.7 no
C24 . C23 H231 . 120.6 no
C23 . C24 C25 . 119.79(19) yes
C23 . C24 H241 . 120.1 no
C25 . C24 H241 . 120.1 no
C24 . C25 C26 . 120.98(19) yes
C24 . C25 H251 . 120.4 no
C26 . C25 H251 . 118.6 no
C21 . C26 C25 . 120.3(2) yes
C21 . C26 H261 . 119.2 no
C25 . C26 H261 . 120.5 no
C28 . C27 C32 . 119.6(3) yes
C27 . C28 C29 . 119.9(3) yes
C27 . C28 H281 . 119.2 no
C29 . C28 H281 . 120.9 no
C28 . C29 C30 . 120.2(3) yes
C28 . C29 H291 . 118.1 no
C30 . C29 H291 . 121.7 no
C29 . C30 C31 . 119.9(3) yes
C29 . C30 H301 . 120.0 no
C31 . C30 H301 . 120.0 no
C30 . C31 C32 . 120.4(3) yes
C30 . C31 H311 . 119.8 no
C32 . C31 H311 . 119.9 no
C27 . C32 C31 . 120.1(3) yes
C27 . C32 H321 . 119.7 no
C31 . C32 H321 . 120.2 no
P11 . C33 C34 . 120.1(5) yes
P11 . C33 C38 . 120.2(5) yes
C34 . C33 C38 . 119.6(6) yes
C33 . C34 C35 . 118.9(6) yes
C33 . C34 H341 . 120.0 no
C35 . C34 H341 . 121.1 no
C34 . C35 C36 . 121.3(6) yes
C34 . C35 H351 . 118.9 no
C36 . C35 H351 . 119.9 no
C35 . C36 C37 . 121.3(6) yes
C35 . C36 H361 . 119.7 no
C37 . C36 H361 . 119.1 no
C36 . C37 C38 . 116.3(6) yes
C36 . C37 H371 . 122.7 no
C38 . C37 H371 . 120.9 no
C37 . C38 C33 . 122.6(6) yes
C37 . C38 H381 . 118.0 no
C33 . C38 H381 . 119.4 no
P12 . C271 C281 . 114(3) yes
P12 . C271 C321 . 132(3) yes
C281 . C271 C321 . 115(3) yes
C271 . C281 C291 . 109(3) yes
C271 . C281 H2811 . 125.6 no
C291 . C281 H2811 . 125.6 no
C281 . C291 C301 . 134(3) yes
C281 . C291 H2911 . 113.4 no
C301 . C291 H2911 . 113.0 no
C291 . C301 C311 . 114(4) yes
C291 . C301 H3011 . 123.1 no
C311 . C301 H3011 . 123.4 no
C301 . C311 C321 . 117(5) yes
C301 . C311 H3111 . 121.2 no
C321 . C311 H3111 . 121.5 no
C271 . C321 C311 . 131(4) yes
C271 . C321 H3211 . 114.3 no
C311 . C321 H3211 . 114.9 no
P1 . C331 C341 . 120.5(4) yes
P1 . C331 C381 . 119.5(4) yes
C341 . C331 C381 . 119.7(5) yes
P12 . C332 C342 . 118.6(17) yes
P12 . C332 C382 . 121.2(17) yes
C342 . C332 C382 . 119.7(3) yes
C331 . C341 C351 . 119.0(5) yes
C331 . C341 H3411 . 119.0 no
C351 . C341 H3411 . 122.0 no
C332 . C342 C352 . 119.9(3) yes
C332 . C342 H3421 . 119.9 no
C352 . C342 H3421 . 120.2 no
C341 . C351 C361 . 119.5(5) yes
C341 . C351 H3511 . 121.4 no
C361 . C351 H3511 . 119.0 no
C342 . C352 C362 . 119.9(3) yes
C342 . C352 H3521 . 120.0 no
C362 . C352 H3521 . 120.1 no
C351 . C361 C371 . 122.1(5) yes
C351 . C361 H3611 . 119.3 no
C371 . C361 H3611 . 118.6 no
C352 . C362 C372 . 119.9(3) yes
C352 . C362 H3621 . 120.1 no
C372 . C362 H3621 . 120.0 no
C361 . C371 C381 . 118.5(5) yes
C361 . C371 H3711 . 121.2 no
C381 . C371 H3711 . 120.3 no
C362 . C372 C382 . 120.0(3) yes
C362 . C372 H3721 . 120.0 no
C382 . C372 H3721 . 120.0 no
C371 . C381 C331 . 121.3(5) yes
C371 . C381 H3811 . 119.8 no
C331 . C381 H3811 . 118.9 no
C372 . C382 C332 . 120.0(3) yes
C372 . C382 H3821 . 119.8 no
C332 . C382 H3821 . 120.2 no

loop_
_geom_bond_atom_site_label_1
_geom_bond_atom_site_label_2
_geom_bond_site_symmetry_2
_geom_bond_distance
_geom_bond_publ_flag
Ni1 P2 5_656 2.2491(5) yes
Ni1 P1 5_656 2.2180(18) yes
Ni1 Ni2 . 2.5307(5) yes
Ni1 P1 . 2.2180(18) yes
Ni1 P2 . 2.2491(5) yes
Ni1 P11 5_656 2.273(2) yes
Ni1 P2 5_656 2.2491(5) yes
Ni1 Ni2 . 2.5307(5) yes
Ni1 P2 . 2.2491(5) yes
Ni1 P11 . 2.273(2) yes
Ni1 P12 5_656 2.808(10) yes
Ni1 P2 5_656 2.2491(5) yes
Ni1 Ni2 . 2.5307(5) yes
Ni1 P2 . 2.2491(5) yes
Ni1 P12 . 2.808(10) yes
Ni2 P3 5_656 2.1826(5) yes
Ni2 P2 5_656 2.0437(5) yes
Ni2 P2 . 2.0437(5) yes
Ni2 P3 . 2.1826(5) yes
P1 C21 . 1.830(3) yes
P1 C331 . 1.808(5) yes
P2 N1 . 1.6454(16) yes
P2 N2 . 1.6684(16) yes
P3 C1 . 1.823(2) yes
P3 C7 . 1.835(2) yes
P3 C13 . 1.819(2) yes
P4 F1 . 1.5938(16) yes
P4 F2 . 1.5973(19) yes
P4 F3 . 1.6038(18) yes
P4 F4 . 1.597(2) yes
P4 F5 . 1.5869(16) yes
P4 F6 . 1.5931(17) yes
P11 C21 . 1.857(3) yes
P11 C33 . 1.834(6) yes
P12 C21 . 1.852(8) yes
P12 C271 . 1.70(4) yes
P12 C332 . 1.863(17) yes
N1 C20 . 1.462(3) yes
N1 C22 . 1.427(2) yes
N2 C18 . 1.423(2) yes
N2 C19 . 1.472(3) yes
C1 C2 . 1.393(3) yes
C1 C6 . 1.388(3) yes
C2 C3 . 1.389(3) yes
C2 H21 . 0.933 no
C3 C4 . 1.384(4) yes
C3 H31 . 0.934 no
C4 C5 . 1.369(4) yes
C4 H41 . 0.899 no
C5 C6 . 1.398(3) yes
C5 H51 . 0.936 no
C6 H61 . 0.928 no
C7 C8 . 1.396(3) yes
C7 C12 . 1.391(4) yes
C8 C9 . 1.396(4) yes
C8 H81 . 0.932 no
C9 C10 . 1.372(5) yes
C9 H91 . 0.930 no
C10 C11 . 1.381(5) yes
C10 H101 . 0.929 no
C11 C12 . 1.393(3) yes
C11 H111 . 0.948 no
C12 H121 . 0.941 no
C13 C14 . 1.395(3) yes
C13 C18 . 1.415(3) yes
C14 C15 . 1.385(3) yes
C14 H141 . 0.934 no
C15 C16 . 1.389(3) yes
C15 H151 . 0.933 no
C16 C17 . 1.390(3) yes
C16 H161 . 0.946 no
C17 C18 . 1.391(3) yes
C17 H171 . 0.930 no
C19 C20 . 1.513(3) yes
C19 H191 . 0.969 no
C19 H192 . 0.936 no
C20 H201 . 0.972 no
C20 H202 . 0.940 no
C21 C22 . 1.409(3) yes
C21 C26 . 1.396(3) yes
C21 C22 . 1.409(3) yes
C21 C26 . 1.396(3) yes
C21 C22 . 1.409(3) yes
C21 C26 . 1.396(3) yes
C22 C23 . 1.390(3) yes
C23 C24 . 1.384(3) yes
C23 H231 . 0.901 no
C24 C25 . 1.385(3) yes
C24 H241 . 0.924 no
C25 C26 . 1.384(3) yes
C25 H251 . 0.922 no
C26 H261 . 0.924 no
C27 C28 . 1.380(3) yes
C27 C32 . 1.399(3) yes
C28 C29 . 1.401(4) yes
C28 H281 . 0.931 no
C29 C30 . 1.375(5) yes
C29 H291 . 0.928 no
C30 C31 . 1.384(5) yes
C30 H301 . 0.928 no
C31 C32 . 1.378(4) yes
C31 H311 . 0.944 no
C32 H321 . 0.935 no
C33 C34 . 1.382(8) yes
C33 C38 . 1.362(8) yes
C34 C35 . 1.369(8) yes
C34 H341 . 0.910 no
C35 C36 . 1.374(8) yes
C35 H351 . 0.924 no
C36 C37 . 1.379(9) yes
C36 H361 . 0.939 no
C37 C38 . 1.403(9) yes
C37 H371 . 0.932 no
C38 H381 . 0.930 no
C271 C281 . 1.56(5) yes
C271 C321 . 1.35(5) yes
C281 C291 . 1.38(5) yes
C281 H2811 . 0.928 no
C291 C301 . 1.39(5) yes
C291 H2911 . 0.928 no
C301 C311 . 1.41(6) yes
C301 H3011 . 0.929 no
C311 C321 . 1.34(7) yes
C311 H3111 . 0.931 no
C321 H3211 . 0.930 no
C331 C341 . 1.411(7) yes
C331 C381 . 1.366(7) yes
C332 C342 . 1.396(16) yes
C332 C382 . 1.390(16) yes
C341 C351 . 1.407(8) yes
C341 H3411 . 0.940 no
C342 C352 . 1.420(16) yes
C342 H3421 . 0.929 no
C351 C361 . 1.349(8) yes
C351 H3511 . 0.937 no
C352 C362 . 1.382(16) yes
C352 H3521 . 0.929 no
C361 C371 . 1.394(8) yes
C361 H3611 . 0.948 no
C362 C372 . 1.405(16) yes
C362 H3621 . 0.930 no
C371 C381 . 1.381(7) yes
C371 H3711 . 0.923 no
C372 C382 . 1.412(16) yes
C372 H3721 . 0.931 no
C381 H3811 . 0.927 no
C382 H3821 . 0.932 no
